data_1520139
loop_
_publ_author_name
'Faggi, Enrico'
'Gavara, Raquel'
'Bolte, Michael'
'Fajar\'i, Llu\'is'
'Juli\'a, Lu\'is'
'Rodr\'iguez, Laura'
'Alfonso, Ignacio'

_publ_section_title
;
 Copper(ii) complexes of macrocyclic and open-chain pseudopeptidic
 ligands: synthesis, characterization and interaction with dicarboxylates.
;
_journal_issue 28
_journal_name_full 'Dalton transactions (Cambridge, England : 2003)'
_journal_page_first 12700
_journal_page_last 12710
_journal_paper_doi 10.1039/c5dt01496d
_journal_volume 44
_journal_year 2015
_chemical_absolute_configuration syn
_chemical_formula_moiety 'C34 H38 N4 O2'
_chemical_formula_sum 'C34 H38 N4 O2'
_chemical_formula_weight 534.68
_space_group_crystal_system triclinic
_space_group_IT_number 1
_space_group_name_Hall 'P 1'
_space_group_name_H-M_alt 'P 1'
_symmetry_space_group_name_Hall 'P 1'
_symmetry_space_group_name_H-M 'P 1'
_atom_sites_solution_hydrogens geom
_audit_creation_method SHELXL-2014/6
_audit_update_record
;
2015-04-16 deposited with the CCDC.
2015-05-29 downloaded from the CCDC.
;
_cell_angle_alpha 86.83(2)
_cell_angle_beta 87.67(2)
_cell_angle_gamma 78.27(2)
_cell_formula_units_Z 2
_cell_length_a 9.631(3)
_cell_length_b 10.027(3)
_cell_length_c 15.551(4)
_cell_measurement_reflns_used 5018
_cell_measurement_temperature 173(2)
_cell_measurement_theta_max 23.8
_cell_measurement_theta_min 3.3
_cell_volume 1467.5(7)
_computing_cell_refinement 'X-Area (Stoe & Cie, 2001)'
_computing_data_collection 'X-Area (Stoe & Cie, 2001)'
_computing_data_reduction 'X-Area (Stoe & Cie, 2001)'
_computing_molecular_graphics 'XP in SHELXTL-Plus (Sheldrick, 2008)'
_computing_structure_refinement 'SHELXL-2014/6 (Sheldrick, 2014)'
_diffrn_ambient_temperature 173(2)
_diffrn_measured_fraction_theta_full 0.991
_diffrn_measured_fraction_theta_max 0.991
_diffrn_measurement_device_type 'STOE IPDS II two-circle-diffractometer'
_diffrn_measurement_method \w
_diffrn_radiation_type MoK\a
_diffrn_radiation_wavelength 0.71073
_diffrn_reflns_av_R_equivalents 0.1832
_diffrn_reflns_av_unetI/netI 0.1803
_diffrn_reflns_laue_measured_fraction_full 0.991
_diffrn_reflns_laue_measured_fraction_max 0.991
_diffrn_reflns_limit_h_max 11
_diffrn_reflns_limit_h_min -11
_diffrn_reflns_limit_k_max 11
_diffrn_reflns_limit_k_min -11
_diffrn_reflns_limit_l_max 18
_diffrn_reflns_limit_l_min -18
_diffrn_reflns_number 11889
_diffrn_reflns_point_group_measured_fraction_full 0.797
_diffrn_reflns_point_group_measured_fraction_max 0.797
_diffrn_reflns_theta_full 25.000
_diffrn_reflns_theta_max 25.026
_diffrn_reflns_theta_min 3.286
_exptl_absorpt_coefficient_mu 0.076
_exptl_absorpt_correction_type multi-scan
_exptl_absorpt_process_details 'X-Area (Stoe & Cie, 2001)'
_exptl_crystal_colour colourless
_exptl_crystal_density_diffrn 1.210
_exptl_crystal_description needle
_exptl_crystal_F_000 572
_exptl_crystal_size_max 0.170
_exptl_crystal_size_mid 0.090
_exptl_crystal_size_min 0.030
_exptl_transmission_factor_max 0.987
_exptl_transmission_factor_min 0.965
_refine_diff_density_max 0.544
_refine_diff_density_min -0.661
_refine_diff_density_rms 0.143
_refine_ls_abs_structure_details
; 
 Flack x determined using 725 quotients [(I+)-(I-)]/[(I+)+(I-)] 
 (Parsons, Flack and Wagner, Acta Cryst. B69 (2013) 249-259). 
;
_refine_ls_abs_structure_Flack -10.0(10)
_refine_ls_extinction_method none
_refine_ls_goodness_of_fit_ref 1.064
_refine_ls_hydrogen_treatment constr
_refine_ls_matrix_type full
_refine_ls_number_parameters 721
_refine_ls_number_reflns 8265
_refine_ls_number_restraints 3
_refine_ls_restrained_S_all 1.064
_refine_ls_R_factor_all 0.2342
_refine_ls_R_factor_gt 0.1479
_refine_ls_shift/su_max 0.000
_refine_ls_shift/su_mean 0.000
_refine_ls_structure_factor_coef Fsqd
_refine_ls_weighting_details 'w=1/[\s^2^(Fo^2^)+(0.2000P)^2^] where P=(Fo^2^+2Fc^2^)/3'
_refine_ls_weighting_scheme calc
_refine_ls_wR_factor_gt 0.3701
_refine_ls_wR_factor_ref 0.4177
_reflns_Friedel_coverage 0.607
_reflns_friedel_fraction_full 0.602
_reflns_friedel_fraction_max 0.602
_reflns_number_gt 3139
_reflns_number_total 8265
_reflns_threshold_expression 'I > 2\s(I)'
_cod_data_source_file c5dt01496d2.cif
_cod_data_source_block nacho21
_cod_depositor_comments 'Adding full bibliography for 1520138--1520139.cif.'
_cod_database_code 1520139
_shelx_space_group_comment
; 
The symmetry employed for this shelxl refinement is uniquely defined 
by the following loop, which should always be used as a source of 
symmetry information in preference to the above space-group names. 
They are only intended as comments. 
;
_shelx_estimated_absorpt_t_min 0.987
_shelx_estimated_absorpt_t_max 0.998
_shelxl_version_number 2014/6

loop_
_space_group_symop_operation_xyz
'x, y, z'

loop_
_atom_site_label
_atom_site_type_symbol
_atom_site_fract_x
_atom_site_fract_y
_atom_site_fract_z
_atom_site_U_iso_or_equiv
_atom_site_adp_type
_atom_site_occupancy
_atom_site_site_symmetry_order
_atom_site_calc_flag
_atom_site_refinement_flags_posn
_atom_site_refinement_flags_adp
O1 O 0.3354(15) 0.9466(12) 0.4335(8) 0.065(4) Uani 1 1 d . .
O2 O 0.7130(16) 0.8451(13) 0.5706(7) 0.066(4) Uani 1 1 d . .
N1 N 0.1758(17) 0.7148(14) 0.3136(8) 0.052(4) Uani 1 1 d . .
H1 H 0.1094 0.6671 0.3250 0.063 Uiso 1 1 calc R U
N2 N 0.3343(17) 0.7200(16) 0.4647(8) 0.055(4) Uani 1 1 d . .
H2 H 0.2984 0.6486 0.4548 0.066 Uiso 1 1 calc R U
N3 N 0.6978(18) 0.6227(14) 0.5540(8) 0.056(4) Uani 1 1 d . .
H3 H 0.7290 0.5364 0.5696 0.067 Uiso 1 1 calc R U
N4 N 0.8513(17) 0.5340(13) 0.6956(8) 0.052(4) Uani 1 1 d . .
H4 H 0.9113 0.4600 0.6803 0.062 Uiso 1 1 calc R U
C1 C 0.293(2) 0.6745(18) 0.2536(10) 0.062(5) Uani 1 1 d . .
H1A H 0.2984 0.5785 0.2394 0.074 Uiso 1 1 calc R U
H1B H 0.3825 0.6803 0.2809 0.074 Uiso 1 1 calc R U
C2 C 0.179(2) 0.8436(18) 0.3538(11) 0.056(5) Uani 1 1 d . .
H2C H 0.1973 0.9110 0.3072 0.067 Uiso 1 1 calc R U
C3 C 0.2842(19) 0.8390(18) 0.4220(9) 0.047(4) Uani 1 1 d . .
C4 C 0.449(2) 0.705(2) 0.5287(10) 0.056(5) Uani 1 1 d . .
H4A H 0.4471 0.7940 0.5536 0.068 Uiso 1 1 calc R U
H4B H 0.4314 0.6399 0.5763 0.068 Uiso 1 1 calc R U
C5 C 0.591(2) 0.6548(18) 0.4883(10) 0.054(5) Uani 1 1 d . .
H5A H 0.5893 0.5722 0.4566 0.064 Uiso 1 1 calc R U
H5B H 0.6148 0.7255 0.4466 0.064 Uiso 1 1 calc R U
C6 C 0.751(2) 0.7163(18) 0.5918(10) 0.053(5) Uani 1 1 d . .
C7 C 0.858(2) 0.6742(16) 0.6609(9) 0.048(4) Uani 1 1 d . .
H7 H 0.8371 0.7395 0.7083 0.057 Uiso 1 1 calc R U
C8 C 0.733(2) 0.534(2) 0.7583(10) 0.059(5) Uani 1 1 d . .
H8A H 0.7352 0.4378 0.7783 0.071 Uiso 1 1 calc R U
H8B H 0.6439 0.5662 0.7275 0.071 Uiso 1 1 calc R U
C11 C 0.277(2) 0.764(3) 0.1714(11) 0.069(6) Uani 1 1 d . .
C12 C 0.372(3) 0.852(3) 0.1503(13) 0.090(9) Uani 1 1 d . .
H12 H 0.4505 0.8499 0.1859 0.109 Uiso 1 1 calc R U
C13 C 0.353(3) 0.940(2) 0.0799(13) 0.080(7) Uani 1 1 d . .
H13 H 0.4130 1.0033 0.0663 0.097 Uiso 1 1 calc R U
C14 C 0.236(3) 0.931(3) 0.0272(13) 0.098(10) Uani 1 1 d . .
H14 H 0.2209 0.9866 -0.0243 0.118 Uiso 1 1 calc R U
C15 C 0.150(3) 0.849(3) 0.0474(14) 0.084(8) Uani 1 1 d . .
H15 H 0.0726 0.8515 0.0112 0.101 Uiso 1 1 calc R U
C16 C 0.165(2) 0.757(3) 0.1194(11) 0.074(7) Uani 1 1 d . .
H16 H 0.1028 0.6955 0.1317 0.089 Uiso 1 1 calc R U
C21 C 0.033(2) 0.897(2) 0.3932(9) 0.064(6) Uani 1 1 d . .
H21A H 0.0371 0.9774 0.4260 0.077 Uiso 1 1 calc R U
H21B H 0.0089 0.8257 0.4348 0.077 Uiso 1 1 calc R U
C22 C -0.0888(18) 0.9367(19) 0.3283(10) 0.047(4) Uani 1 1 d . .
C23 C -0.223(2) 0.936(2) 0.3547(11) 0.060(5) Uani 1 1 d . .
H23 H -0.2412 0.9121 0.4134 0.072 Uiso 1 1 calc R U
C24 C -0.337(2) 0.968(2) 0.2992(12) 0.064(5) Uani 1 1 d . .
H24 H -0.4299 0.9626 0.3193 0.077 Uiso 1 1 calc R U
C25 C -0.311(2) 1.0085(19) 0.2146(12) 0.060(5) Uani 1 1 d . .
H25 H -0.3867 1.0345 0.1758 0.072 Uiso 1 1 calc R U
C26 C -0.176(2) 1.010(2) 0.1887(11) 0.065(6) Uani 1 1 d . .
H26 H -0.1565 1.0301 0.1296 0.078 Uiso 1 1 calc R U
C27 C -0.066(2) 0.983(2) 0.2426(10) 0.065(5) Uani 1 1 d . .
H27 H 0.0252 0.9961 0.2231 0.078 Uiso 1 1 calc R U
C71 C 1.007(2) 0.6715(19) 0.6228(10) 0.055(5) Uani 1 1 d . .
H71A H 1.0260 0.6047 0.5771 0.066 Uiso 1 1 calc R U
H71B H 1.0101 0.7624 0.5954 0.066 Uiso 1 1 calc R U
C72 C 1.122(2) 0.636(2) 0.6869(10) 0.058(5) Uani 1 1 d . .
C73 C 1.127(2) 0.708(3) 0.7568(13) 0.076(7) Uani 1 1 d . .
H73 H 1.0611 0.7912 0.7646 0.091 Uiso 1 1 calc R U
C74 C 1.234(3) 0.659(3) 0.8199(12) 0.070(6) Uani 1 1 d . .
H74 H 1.2346 0.7056 0.8712 0.084 Uiso 1 1 calc R U
C75 C 1.334(3) 0.544(3) 0.8056(12) 0.076(7) Uani 1 1 d . .
H75 H 1.4092 0.5150 0.8446 0.092 Uiso 1 1 calc R U
C76 C 1.327(2) 0.468(2) 0.7328(13) 0.072(6) Uani 1 1 d . .
H76 H 1.3942 0.3866 0.7230 0.087 Uiso 1 1 calc R U
C77 C 1.218(2) 0.516(2) 0.6750(12) 0.065(5) Uani 1 1 d . .
H77 H 1.2103 0.4652 0.6264 0.078 Uiso 1 1 calc R U
C81 C 0.728(2) 0.6143(19) 0.8348(11) 0.061(5) Uani 1 1 d . .
C82 C 0.841(3) 0.597(3) 0.8912(13) 0.082(7) Uani 1 1 d . .
H82 H 0.9237 0.5289 0.8803 0.098 Uiso 1 1 calc R U
C83 C 0.836(3) 0.676(2) 0.9628(11) 0.081(7) Uani 1 1 d . .
H83 H 0.9143 0.6632 1.0000 0.097 Uiso 1 1 calc R U
C84 C 0.721(3) 0.768(2) 0.9774(13) 0.083(7) Uani 1 1 d . .
H84 H 0.7133 0.8171 1.0287 0.100 Uiso 1 1 calc R U
C85 C 0.612(3) 0.797(2) 0.9221(14) 0.087(8) Uani 1 1 d . .
H85 H 0.5363 0.8724 0.9306 0.104 Uiso 1 1 calc R U
C86 C 0.614(2) 0.714(2) 0.8515(11) 0.072(6) Uani 1 1 d . .
H86 H 0.5344 0.7277 0.8155 0.086 Uiso 1 1 calc R U
O1A O 0.2405(17) 0.4706(13) 0.4508(8) 0.070(4) Uani 1 1 d . .
O2A O 0.6776(18) 0.3520(14) 0.5618(9) 0.080(5) Uani 1 1 d . .
N1A N 0.1264(17) 0.2257(15) 0.3215(9) 0.054(4) Uani 1 1 d . .
H1A1 H 0.0721 0.1679 0.3384 0.065 Uiso 1 1 calc R U
N2A N 0.2806(16) 0.2373(15) 0.4604(8) 0.054(4) Uani 1 1 d . .
H2A H 0.2555 0.1634 0.4438 0.064 Uiso 1 1 calc R U
N3A N 0.6462(16) 0.1371(14) 0.5450(9) 0.051(4) Uani 1 1 d . .
H3A H 0.6723 0.0501 0.5603 0.061 Uiso 1 1 calc R U
N4A N 0.8152(16) 0.0398(13) 0.6880(8) 0.046(3) Uani 1 1 d . .
H4A1 H 0.8740 -0.0372 0.6773 0.055 Uiso 1 1 calc R U
C1A C 0.240(2) 0.193(2) 0.2554(11) 0.060(5) Uani 1 1 d . .
H1A2 H 0.2502 0.0963 0.2419 0.072 Uiso 1 1 calc R U
H1A3 H 0.3302 0.2044 0.2794 0.072 Uiso 1 1 calc R U
C2A C 0.109(2) 0.3607(18) 0.3577(11) 0.054(5) Uani 1 1 d . .
H2D H 0.1273 0.4269 0.3101 0.064 Uiso 1 1 calc R U
C3A C 0.2126(19) 0.3631(17) 0.4277(11) 0.048(4) Uani 1 1 d . .
C4A C 0.3934(18) 0.224(2) 0.5222(10) 0.051(4) Uani 1 1 d . .
H4A2 H 0.3778 0.1581 0.5694 0.062 Uiso 1 1 calc R U
H4A3 H 0.3888 0.3135 0.5476 0.062 Uiso 1 1 calc R U
C5A C 0.538(2) 0.178(2) 0.4820(12) 0.062(5) Uani 1 1 d . .
H5A1 H 0.5365 0.1000 0.4458 0.074 Uiso 1 1 calc R U
H5A2 H 0.5621 0.2529 0.4440 0.074 Uiso 1 1 calc R U
C6A C 0.708(2) 0.228(2) 0.5810(11) 0.057(5) Uani 1 1 d . .
C7A C 0.825(2) 0.1708(17) 0.6467(10) 0.048(4) Uani 1 1 d . .
H7A H 0.8169 0.2377 0.6930 0.058 Uiso 1 1 calc R U
C8A C 0.696(2) 0.0511(19) 0.7492(10) 0.055(5) Uani 1 1 d . .
H8A1 H 0.6767 -0.0413 0.7620 0.067 Uiso 1 1 calc R U
H8A2 H 0.6117 0.1066 0.7212 0.067 Uiso 1 1 calc R U
C11A C 0.215(2) 0.281(2) 0.1722(10) 0.057(5) Uani 1 1 d . .
C12A C 0.311(2) 0.352(2) 0.1372(11) 0.063(5) Uani 1 1 d . .
H12A H 0.3962 0.3461 0.1673 0.075 Uiso 1 1 calc R U
C13A C 0.296(4) 0.431(3) 0.0628(17) 0.109(11) Uani 1 1 d . .
H13A H 0.3649 0.4820 0.0428 0.131 Uiso 1 1 calc R U
C14A C 0.173(3) 0.431(3) 0.0170(14) 0.096(9) Uani 1 1 d . .
H14A H 0.1603 0.4768 -0.0381 0.116 Uiso 1 1 calc R U
C15A C 0.072(3) 0.366(3) 0.0511(12) 0.090(8) Uani 1 1 d . .
H15A H -0.0136 0.3763 0.0214 0.108 Uiso 1 1 calc R U
C16A C 0.087(3) 0.285(3) 0.1279(13) 0.094(8) Uani 1 1 d . .
H16A H 0.0168 0.2368 0.1490 0.113 Uiso 1 1 calc R U
C21A C -0.040(2) 0.409(3) 0.3932(12) 0.074(6) Uani 1 1 d . .
H21C H -0.0425 0.4881 0.4288 0.088 Uiso 1 1 calc R U
H21D H -0.0680 0.3350 0.4306 0.088 Uiso 1 1 calc R U
C22A C -0.1455(19) 0.4493(19) 0.3199(9) 0.050(5) Uani 1 1 d . .
C23A C -0.228(2) 0.350(2) 0.2983(12) 0.062(5) Uani 1 1 d . .
H23A H -0.2179 0.2658 0.3304 0.074 Uiso 1 1 calc R U
C24A C -0.318(3) 0.377(3) 0.234(2) 0.100(9) Uani 1 1 d . .
H24A H -0.3733 0.3127 0.2202 0.121 Uiso 1 1 calc R U
C25A C -0.330(3) 0.508(3) 0.1858(16) 0.090(8) Uani 1 1 d . .
H25A H -0.3938 0.5304 0.1399 0.108 Uiso 1 1 calc R U
C26A C -0.250(3) 0.595(3) 0.2065(13) 0.080(7) Uani 1 1 d . .
H26A H -0.2569 0.6794 0.1740 0.096 Uiso 1 1 calc R U
C27A C -0.158(3) 0.567(2) 0.2727(12) 0.069(6) Uani 1 1 d . .
H27A H -0.1023 0.6316 0.2856 0.082 Uiso 1 1 calc R U
C71A C 0.969(2) 0.163(2) 0.6031(12) 0.062(5) Uani 1 1 d . .
H71C H 0.9796 0.0969 0.5572 0.074 Uiso 1 1 calc R U
H71D H 0.9728 0.2536 0.5752 0.074 Uiso 1 1 calc R U
C72A C 1.090(2) 0.122(2) 0.6626(10) 0.069(6) Uani 1 1 d . .
C73A C 1.103(2) 0.197(2) 0.7324(12) 0.067(6) Uani 1 1 d . .
H73A H 1.0368 0.2797 0.7403 0.080 Uiso 1 1 calc R U
C74A C 1.211(2) 0.153(3) 0.7932(13) 0.075(6) Uani 1 1 d . .
H74A H 1.2134 0.2028 0.8432 0.090 Uiso 1 1 calc R U
C75A C 1.311(2) 0.038(3) 0.7778(12) 0.075(7) Uani 1 1 d . .
H75A H 1.3855 0.0090 0.8168 0.090 Uiso 1 1 calc R U
C76A C 1.305(2) -0.034(2) 0.7090(12) 0.073(6) Uani 1 1 d . .
H76A H 1.3766 -0.1125 0.6992 0.088 Uiso 1 1 calc R U
C77A C 1.194(2) 0.004(2) 0.6503(12) 0.072(6) Uani 1 1 d . .
H77A H 1.1896 -0.0507 0.6028 0.086 Uiso 1 1 calc R U
C81A C 0.713(2) 0.111(2) 0.8311(11) 0.065(6) Uani 1 1 d . .
C82A C 0.602(3) 0.194(3) 0.8712(13) 0.087(8) Uani 1 1 d . .
H82A H 0.5104 0.2103 0.8481 0.104 Uiso 1 1 calc R U
C83A C 0.626(3) 0.257(3) 0.9488(14) 0.103(10) Uani 1 1 d . .
H83A H 0.5500 0.3185 0.9744 0.124 Uiso 1 1 calc R U
C84A C 0.749(3) 0.231(3) 0.9852(13) 0.078(7) Uani 1 1 d . .
H84A H 0.7591 0.2676 1.0392 0.093 Uiso 1 1 calc R U
C85A C 0.863(3) 0.152(3) 0.9454(12) 0.086(7) Uani 1 1 d . .
H85A H 0.9540 0.1389 0.9693 0.103 Uiso 1 1 calc R U
C86A C 0.845(2) 0.090(2) 0.8701(11) 0.065(6) Uani 1 1 d . .
H86A H 0.9245 0.0329 0.8441 0.079 Uiso 1 1 calc R U

loop_
_atom_site_aniso_label
_atom_site_aniso_U_11
_atom_site_aniso_U_22
_atom_site_aniso_U_33
_atom_site_aniso_U_23
_atom_site_aniso_U_13
_atom_site_aniso_U_12
O1 0.081(10) 0.036(7) 0.084(8) 0.000(6) -0.033(7) -0.020(7)
O2 0.099(12) 0.046(8) 0.058(7) -0.008(6) -0.016(7) -0.026(7)
N1 0.074(11) 0.038(8) 0.048(7) -0.008(6) -0.005(7) -0.019(7)
N2 0.066(11) 0.046(9) 0.050(7) 0.009(7) -0.009(7) -0.008(8)
N3 0.088(12) 0.028(8) 0.057(8) -0.004(6) -0.005(8) -0.022(8)
N4 0.089(12) 0.022(7) 0.047(7) -0.001(5) 0.009(7) -0.021(7)
C1 0.089(15) 0.036(10) 0.057(9) -0.016(8) 0.004(9) -0.002(9)
C2 0.066(13) 0.041(10) 0.054(9) -0.005(8) 0.010(9) 0.002(9)
C3 0.050(11) 0.046(11) 0.046(8) -0.006(8) -0.001(7) -0.015(9)
C4 0.062(13) 0.058(12) 0.050(9) -0.007(8) -0.004(8) -0.013(10)
C5 0.076(14) 0.039(10) 0.047(8) -0.009(7) -0.009(9) -0.009(9)
C6 0.071(13) 0.035(10) 0.054(9) -0.010(8) 0.006(8) -0.016(9)
C7 0.074(13) 0.018(8) 0.046(8) 0.018(6) -0.001(8) -0.004(8)
C8 0.069(13) 0.071(13) 0.052(9) 0.001(8) -0.010(8) -0.049(11)
C11 0.059(14) 0.095(17) 0.050(9) -0.013(10) -0.014(9) -0.004(12)
C12 0.072(17) 0.14(3) 0.055(12) -0.019(13) 0.016(10) -0.001(17)
C13 0.11(2) 0.076(16) 0.056(11) -0.001(11) 0.006(12) -0.019(14)
C14 0.12(2) 0.11(2) 0.047(11) -0.019(12) 0.011(14) 0.026(19)
C15 0.074(18) 0.11(2) 0.065(13) -0.001(13) -0.001(11) -0.007(16)
C16 0.073(15) 0.088(17) 0.054(10) -0.008(10) 0.003(10) 0.004(12)
C21 0.085(15) 0.075(14) 0.027(7) -0.005(8) -0.003(8) 0.000(11)
C22 0.040(10) 0.056(11) 0.049(9) -0.014(8) -0.003(7) -0.013(8)
C23 0.060(13) 0.063(13) 0.055(9) -0.005(8) 0.002(9) -0.006(10)
C24 0.061(13) 0.064(13) 0.074(12) -0.024(10) -0.007(10) -0.020(10)
C25 0.075(16) 0.033(10) 0.066(11) -0.002(8) -0.006(10) 0.003(9)
C26 0.068(15) 0.079(15) 0.044(9) 0.001(9) -0.009(9) -0.004(11)
C27 0.084(15) 0.082(15) 0.038(8) -0.001(8) -0.006(9) -0.038(12)
C71 0.067(13) 0.046(11) 0.049(9) 0.005(8) -0.005(8) -0.008(9)
C72 0.078(14) 0.062(13) 0.038(8) 0.000(8) 0.009(8) -0.021(11)
C73 0.065(15) 0.095(18) 0.070(12) -0.029(12) -0.014(10) -0.014(12)
C74 0.085(17) 0.080(16) 0.054(10) 0.003(10) -0.017(10) -0.036(13)
C75 0.090(18) 0.086(18) 0.060(11) 0.018(11) -0.025(11) -0.033(15)
C76 0.074(16) 0.074(15) 0.072(12) 0.000(11) -0.010(11) -0.023(12)
C77 0.075(15) 0.058(13) 0.061(10) -0.002(9) -0.004(10) -0.013(11)
C81 0.078(15) 0.039(10) 0.061(10) -0.008(8) 0.001(9) 0.002(10)
C82 0.080(17) 0.088(17) 0.073(12) -0.011(12) -0.031(12) -0.001(13)
C83 0.12(2) 0.063(14) 0.051(10) -0.007(9) -0.017(11) -0.004(14)
C84 0.13(2) 0.061(14) 0.056(11) -0.016(10) -0.003(13) -0.010(14)
C85 0.12(2) 0.063(15) 0.071(13) -0.020(11) 0.024(14) -0.009(14)
C86 0.077(15) 0.092(17) 0.044(9) 0.001(10) 0.004(9) -0.014(13)
O1A 0.101(12) 0.038(7) 0.072(8) 0.002(6) -0.029(7) -0.013(7)
O2A 0.105(13) 0.042(9) 0.092(10) 0.019(7) -0.055(9) -0.009(8)
N1A 0.066(11) 0.040(8) 0.061(8) 0.001(6) -0.021(7) -0.022(7)
N2A 0.054(10) 0.042(9) 0.059(8) -0.004(7) -0.009(7) 0.006(7)
N3A 0.052(10) 0.026(7) 0.074(9) -0.008(6) -0.019(7) -0.004(7)
N4A 0.062(10) 0.021(7) 0.054(7) 0.004(5) -0.003(6) -0.008(6)
C1A 0.061(13) 0.051(11) 0.066(10) -0.011(9) -0.006(9) -0.007(9)
C2A 0.058(12) 0.041(10) 0.058(10) 0.003(8) -0.026(9) 0.004(9)
C3A 0.048(11) 0.032(10) 0.069(10) 0.002(8) -0.007(8) -0.023(8)
C4A 0.039(10) 0.060(12) 0.052(9) 0.006(8) -0.010(7) -0.004(9)
C5A 0.057(13) 0.055(12) 0.076(12) -0.019(9) -0.020(10) -0.008(10)
C6A 0.063(13) 0.042(12) 0.069(11) -0.013(9) 0.003(9) -0.015(9)
C7A 0.065(13) 0.033(9) 0.043(8) -0.006(7) -0.006(8) 0.002(8)
C8A 0.065(13) 0.048(10) 0.054(9) 0.019(8) 0.002(8) -0.020(9)
C11A 0.066(13) 0.054(12) 0.047(8) 0.004(8) 0.005(9) -0.006(10)
C12A 0.058(13) 0.072(14) 0.056(10) -0.005(10) 0.000(9) -0.009(11)
C13A 0.12(3) 0.10(2) 0.089(17) -0.007(15) 0.045(18) 0.013(18)
C14A 0.079(19) 0.14(3) 0.058(12) 0.009(13) 0.009(12) 0.006(17)
C15A 0.12(2) 0.11(2) 0.051(11) -0.005(12) -0.003(12) -0.053(17)
C16A 0.10(2) 0.13(2) 0.062(12) -0.007(13) -0.019(12) -0.042(17)
C21A 0.072(15) 0.087(17) 0.054(10) 0.001(10) 0.000(9) 0.002(12)
C22A 0.052(11) 0.060(12) 0.045(8) -0.018(8) 0.002(8) -0.022(9)
C23A 0.067(14) 0.041(11) 0.080(12) 0.008(9) -0.021(10) -0.014(9)
C24A 0.09(2) 0.061(16) 0.16(2) -0.022(16) -0.054(18) -0.007(14)
C25A 0.052(15) 0.11(2) 0.107(17) -0.029(16) -0.025(12) 0.003(14)
C26A 0.070(16) 0.094(19) 0.071(12) 0.002(12) -0.018(11) -0.001(14)
C27A 0.103(18) 0.045(12) 0.059(10) 0.005(9) -0.007(10) -0.019(11)
C71A 0.051(12) 0.060(13) 0.073(11) -0.003(9) -0.009(9) -0.004(10)
C72A 0.081(16) 0.094(17) 0.038(9) 0.006(9) 0.004(9) -0.033(13)
C73A 0.077(15) 0.042(11) 0.074(12) 0.007(9) -0.022(10) 0.008(10)
C74A 0.062(15) 0.10(2) 0.067(12) 0.000(12) -0.015(10) -0.034(14)
C75A 0.054(13) 0.100(19) 0.060(11) 0.001(11) -0.003(9) 0.008(13)
C76A 0.076(15) 0.079(16) 0.056(10) 0.000(10) -0.015(10) 0.008(12)
C77A 0.061(13) 0.086(16) 0.058(10) -0.013(10) 0.005(9) 0.009(12)
C81A 0.079(16) 0.057(12) 0.055(10) -0.004(8) 0.020(10) -0.007(11)
C82A 0.074(16) 0.11(2) 0.069(12) -0.006(12) -0.004(11) -0.003(14)
C83A 0.11(2) 0.12(2) 0.067(13) -0.034(14) 0.017(14) 0.016(18)
C84A 0.092(19) 0.084(17) 0.054(10) -0.026(10) 0.003(11) -0.007(14)
C85A 0.102(19) 0.10(2) 0.051(10) -0.006(11) -0.016(11) -0.013(15)
C86A 0.066(14) 0.066(13) 0.062(10) -0.018(9) -0.021(10) 0.003(10)

loop_
_atom_type_symbol
_atom_type_description
_atom_type_scat_dispersion_real
_atom_type_scat_dispersion_imag
_atom_type_scat_source
C C 0.0033 0.0016 'International Tables Vol C Tables 4.2.6.8 and 6.1.1.4'
H H 0.0000 0.0000 'International Tables Vol C Tables 4.2.6.8 and 6.1.1.4'
N N 0.0061 0.0033 'International Tables Vol C Tables 4.2.6.8 and 6.1.1.4'
O O 0.0106 0.0060 'International Tables Vol C Tables 4.2.6.8 and 6.1.1.4'

loop_
_geom_angle_atom_site_label_1
_geom_angle_atom_site_label_2
_geom_angle_atom_site_label_3
_geom_angle
C1 N1 C2 113.2(16)
C1 N1 H1 123.4
C2 N1 H1 123.4
C3 N2 C4 122.3(17)
C3 N2 H2 118.9
C4 N2 H2 118.9
C6 N3 C5 123.8(15)
C6 N3 H3 118.1
C5 N3 H3 118.1
C8 N4 C7 112.1(14)
C8 N4 H4 124.0
C7 N4 H4 124.0
N1 C1 C11 111.6(15)
N1 C1 H1A 109.3
C11 C1 H1A 109.3
N1 C1 H1B 109.3
C11 C1 H1B 109.3
H1A C1 H1B 108.0
N1 C2 C3 117.1(15)
N1 C2 C21 108.2(17)
C3 C2 C21 107.6(13)
N1 C2 H2C 107.9
C3 C2 H2C 107.9
C21 C2 H2C 107.9
O1 C3 N2 121.1(15)
O1 C3 C2 119.4(16)
N2 C3 C2 119.2(17)
C5 C4 N2 111.4(13)
C5 C4 H4A 109.4
N2 C4 H4A 109.4
C5 C4 H4B 109.4
N2 C4 H4B 109.4
H4A C4 H4B 108.0
N3 C5 C4 110.2(13)
N3 C5 H5A 109.6
C4 C5 H5A 109.6
N3 C5 H5B 109.6
C4 C5 H5B 109.6
H5A C5 H5B 108.1
O2 C6 N3 121.6(17)
O2 C6 C7 118.2(15)
N3 C6 C7 120.2(16)
N4 C7 C6 109.5(15)
N4 C7 C71 108.0(14)
C6 C7 C71 109.6(13)
N4 C7 H7 109.9
C6 C7 H7 109.9
C71 C7 H7 109.9
N4 C8 C81 118.1(16)
N4 C8 H8A 107.8
C81 C8 H8A 107.8
N4 C8 H8B 107.8
C81 C8 H8B 107.8
H8A C8 H8B 107.1
C16 C11 C12 122(2)
C16 C11 C1 117(2)
C12 C11 C1 120.5(18)
C13 C12 C11 121(2)
C13 C12 H12 119.5
C11 C12 H12 119.5
C12 C13 C14 115(3)
C12 C13 H13 122.3
C14 C13 H13 122.3
C15 C14 C13 123(2)
C15 C14 H14 118.7
C13 C14 H14 118.7
C14 C15 C16 124(3)
C14 C15 H15 117.9
C16 C15 H15 117.9
C11 C16 C15 114(3)
C11 C16 H16 122.8
C15 C16 H16 122.8
C2 C21 C22 115.4(13)
C2 C21 H21A 108.4
C22 C21 H21A 108.4
C2 C21 H21B 108.4
C22 C21 H21B 108.4
H21A C21 H21B 107.5
C23 C22 C27 117.4(17)
C23 C22 C21 119.8(15)
C27 C22 C21 122.7(17)
C22 C23 C24 122.6(18)
C22 C23 H23 118.7
C24 C23 H23 118.7
C25 C24 C23 119(2)
C25 C24 H24 120.6
C23 C24 H24 120.6
C26 C25 C24 118.0(19)
C26 C25 H25 121.0
C24 C25 H25 121.0
C27 C26 C25 123.3(18)
C27 C26 H26 118.3
C25 C26 H26 118.3
C26 C27 C22 119(2)
C26 C27 H27 120.3
C22 C27 H27 120.3
C72 C71 C7 114.4(14)
C72 C71 H71A 108.7
C7 C71 H71A 108.7
C72 C71 H71B 108.7
C7 C71 H71B 108.7
H71A C71 H71B 107.6
C73 C72 C77 120.6(19)
C73 C72 C71 123.1(18)
C77 C72 C71 116.0(16)
C72 C73 C74 119(2)
C72 C73 H73 120.3
C74 C73 H73 120.3
C75 C74 C73 119.9(19)
C75 C74 H74 120.1
C73 C74 H74 120.1
C74 C75 C76 120(2)
C74 C75 H75 120.1
C76 C75 H75 120.1
C77 C76 C75 118(2)
C77 C76 H76 120.8
C75 C76 H76 120.8
C72 C77 C76 121.5(19)
C72 C77 H77 119.2
C76 C77 H77 119.2
C86 C81 C82 117.2(18)
C86 C81 C8 120.4(19)
C82 C81 C8 122.3(18)
C83 C82 C81 122(2)
C83 C82 H82 119.1
C81 C82 H82 119.1
C84 C83 C82 118(2)
C84 C83 H83 120.9
C82 C83 H83 120.9
C83 C84 C85 123(2)
C83 C84 H84 118.7
C85 C84 H84 118.7
C84 C85 C86 119(2)
C84 C85 H85 120.4
C86 C85 H85 120.4
C81 C86 C85 120(2)
C81 C86 H86 119.8
C85 C86 H86 119.8
C1A N1A C2A 115.9(15)
C1A N1A H1A1 122.1
C2A N1A H1A1 122.1
C3A N2A C4A 121.4(16)
C3A N2A H2A 119.3
C4A N2A H2A 119.3
C6A N3A C5A 122.1(16)
C6A N3A H3A 119.0
C5A N3A H3A 119.0
C8A N4A C7A 111.8(13)
C8A N4A H4A1 124.1
C7A N4A H4A1 124.1
N1A C1A C11A 114.4(15)
N1A C1A H1A2 108.7
C11A C1A H1A2 108.7
N1A C1A H1A3 108.7
C11A C1A H1A3 108.7
H1A2 C1A H1A3 107.6
N1A C2A C3A 112.6(13)
N1A C2A C21A 111.3(18)
C3A C2A C21A 108.8(14)
N1A C2A H2D 108.0
C3A C2A H2D 108.0
C21A C2A H2D 108.0
O1A C3A N2A 122.0(16)
O1A C3A C2A 122.3(16)
N2A C3A C2A 115.6(15)
N2A C4A C5A 112.6(13)
N2A C4A H4A2 109.1
C5A C4A H4A2 109.1
N2A C4A H4A3 109.1
C5A C4A H4A3 109.1
H4A2 C4A H4A3 107.8
N3A C5A C4A 112.7(15)
N3A C5A H5A1 109.0
C4A C5A H5A1 109.0
N3A C5A H5A2 109.0
C4A C5A H5A2 109.0
H5A1 C5A H5A2 107.8
O2A C6A N3A 122.3(18)
O2A C6A C7A 120.6(17)
N3A C6A C7A 117.1(16)
N4A C7A C71A 110.3(14)
N4A C7A C6A 114.6(16)
C71A C7A C6A 109.2(14)
N4A C7A H7A 107.5
C71A C7A H7A 107.5
C6A C7A H7A 107.5
N4A C8A C81A 116.3(17)
N4A C8A H8A1 108.2
C81A C8A H8A1 108.2
N4A C8A H8A2 108.2
C81A C8A H8A2 108.2
H8A1 C8A H8A2 107.4
C12A C11A C16A 118.6(19)
C12A C11A C1A 122.8(19)
C16A C11A C1A 119(2)
C11A C12A C13A 126(2)
C11A C12A H12A 117.1
C13A C12A H12A 117.1
C12A C13A C14A 116(3)
C12A C13A H13A 122.1
C14A C13A H13A 122.1
C15A C14A C13A 120(2)
C15A C14A H14A 119.9
C13A C14A H14A 119.9
C14A C15A C16A 124(3)
C14A C15A H15A 118.1
C16A C15A H15A 118.1
C15A C16A C11A 116(2)
C15A C16A H16A 122.2
C11A C16A H16A 122.2
C2A C21A C22A 111.0(14)
C2A C21A H21C 109.4
C22A C21A H21C 109.4
C2A C21A H21D 109.4
C22A C21A H21D 109.4
H21C C21A H21D 108.0
C27A C22A C23A 119.3(18)
C27A C22A C21A 123.0(19)
C23A C22A C21A 117.6(18)
C24A C23A C22A 121(2)
C24A C23A H23A 119.5
C22A C23A H23A 119.5
C23A C24A C25A 118(2)
C23A C24A H24A 121.2
C25A C24A H24A 121.2
C26A C25A C24A 120(2)
C26A C25A H25A 120.1
C24A C25A H25A 120.1
C25A C26A C27A 122(3)
C25A C26A H26A 119.0
C27A C26A H26A 119.0
C22A C27A C26A 120(2)
C22A C27A H27A 119.9
C26A C27A H27A 119.9
C72A C71A C7A 113.9(16)
C72A C71A H71C 108.8
C7A C71A H71C 108.8
C72A C71A H71D 108.8
C7A C71A H71D 108.8
H71C C71A H71D 107.7
C73A C72A C77A 117.3(19)
C73A C72A C71A 122(2)
C77A C72A C71A 121.1(18)
C72A C73A C74A 122(2)
C72A C73A H73A 118.9
C74A C73A H73A 118.9
C75A C74A C73A 118(2)
C75A C74A H74A 120.9
C73A C74A H74A 120.9
C76A C75A C74A 121(2)
C76A C75A H75A 119.4
C74A C75A H75A 119.4
C75A C76A C77A 121(2)
C75A C76A H76A 119.4
C77A C76A H76A 119.4
C72A C77A C76A 119.7(19)
C72A C77A H77A 120.2
C76A C77A H77A 120.2
C82A C81A C86A 116.8(19)
C82A C81A C8A 122(2)
C86A C81A C8A 121.6(17)
C81A C82A C83A 119(2)
C81A C82A H82A 120.3
C83A C82A H82A 120.3
C84A C83A C82A 122(2)
C84A C83A H83A 118.9
C82A C83A H83A 118.9
C83A C84A C85A 120(2)
C83A C84A H84A 120.2
C85A C84A H84A 120.2
C84A C85A C86A 120(2)
C84A C85A H85A 120.0
C86A C85A H85A 120.0
C85A C86A C81A 121.7(19)
C85A C86A H86A 119.1
C81A C86A H86A 119.1

loop_
_geom_bond_atom_site_label_1
_geom_bond_atom_site_label_2
_geom_bond_distance
O1 C3 1.30(2)
O2 C6 1.30(2)
N1 C1 1.44(2)
N1 C2 1.47(2)
N1 H1 0.8800
N2 C3 1.34(2)
N2 C4 1.50(2)
N2 H2 0.8800
N3 C6 1.33(2)
N3 C5 1.46(2)
N3 H3 0.8800
N4 C8 1.47(2)
N4 C7 1.490(19)
N4 H4 0.8800
C1 C11 1.52(3)
C1 H1A 0.9900
C1 H1B 0.9900
C2 C3 1.49(3)
C2 C21 1.51(3)
C2 H2C 1.0000
C4 C5 1.48(3)
C4 H4A 0.9900
C4 H4B 0.9900
C5 H5A 0.9900
C5 H5B 0.9900
C6 C7 1.50(3)
C7 C71 1.53(3)
C7 H7 1.0000
C8 C81 1.47(2)
C8 H8A 0.9900
C8 H8B 0.9900
C11 C16 1.39(3)
C11 C12 1.41(4)
C12 C13 1.36(3)
C12 H12 0.9500
C13 C14 1.44(4)
C13 H13 0.9500
C14 C15 1.29(4)
C14 H14 0.9500
C15 C16 1.40(3)
C15 H15 0.9500
C16 H16 0.9500
C21 C22 1.55(2)
C21 H21A 0.9900
C21 H21B 0.9900
C22 C23 1.34(3)
C22 C27 1.41(2)
C23 C24 1.40(3)
C23 H23 0.9500
C24 C25 1.38(3)
C24 H24 0.9500
C25 C26 1.35(3)
C25 H25 0.9500
C26 C27 1.35(3)
C26 H26 0.9500
C27 H27 0.9500
C71 C72 1.50(3)
C71 H71A 0.9900
C71 H71B 0.9900
C72 C73 1.35(3)
C72 C77 1.37(3)
C73 C74 1.44(3)
C73 H73 0.9500
C74 C75 1.37(3)
C74 H74 0.9500
C75 C76 1.41(3)
C75 H75 0.9500
C76 C77 1.40(3)
C76 H76 0.9500
C77 H77 0.9500
C81 C86 1.35(3)
C81 C82 1.41(3)
C82 C83 1.40(3)
C82 H82 0.9500
C83 C84 1.32(3)
C83 H83 0.9500
C84 C85 1.36(3)
C84 H84 0.9500
C85 C86 1.41(3)
C85 H85 0.9500
C86 H86 0.9500
O1A C3A 1.24(2)
O2A C6A 1.24(2)
N1A C1A 1.47(2)
N1A C2A 1.47(2)
N1A H1A1 0.8800
N2A C3A 1.38(2)
N2A C4A 1.46(2)
N2A H2A 0.8800
N3A C6A 1.35(2)
N3A C5A 1.44(2)
N3A H3A 0.8800
N4A C8A 1.45(2)
N4A C7A 1.45(2)
N4A H4A1 0.8800
C1A C11A 1.52(3)
C1A H1A2 0.9900
C1A H1A3 0.9900
C2A C3A 1.51(2)
C2A C21A 1.51(3)
C2A H2D 1.0000
C4A C5A 1.50(3)
C4A H4A2 0.9900
C4A H4A3 0.9900
C5A H5A1 0.9900
C5A H5A2 0.9900
C6A C7A 1.55(3)
C7A C71A 1.50(3)
C7A H7A 1.0000
C8A C81A 1.47(3)
C8A H8A1 0.9900
C8A H8A2 0.9900
C11A C12A 1.36(3)
C11A C16A 1.43(3)
C12A C13A 1.36(3)
C12A H12A 0.9500
C13A C14A 1.41(4)
C13A H13A 0.9500
C14A C15A 1.34(4)
C14A H14A 0.9500
C15A C16A 1.40(3)
C15A H15A 0.9500
C16A H16A 0.9500
C21A C22A 1.54(3)
C21A H21C 0.9900
C21A H21D 0.9900
C22A C27A 1.34(3)
C22A C23A 1.45(3)
C23A C24A 1.33(3)
C23A H23A 0.9500
C24A C25A 1.46(4)
C24A H24A 0.9500
C25A C26A 1.34(4)
C25A H25A 0.9500
C26A C27A 1.37(3)
C26A H26A 0.9500
C27A H27A 0.9500
C71A C72A 1.50(3)
C71A H71C 0.9900
C71A H71D 0.9900
C72A C73A 1.37(3)
C72A C77A 1.41(3)
C73A C74A 1.42(3)
C73A H73A 0.9500
C74A C75A 1.37(3)
C74A H74A 0.9500
C75A C76A 1.33(3)
C75A H75A 0.9500
C76A C77A 1.41(3)
C76A H76A 0.9500
C77A H77A 0.9500
C81A C82A 1.36(3)
C81A C86A 1.40(3)
C82A C83A 1.44(3)
C82A H82A 0.9500
C83A C84A 1.30(3)
C83A H83A 0.9500
C84A C85A 1.36(3)
C84A H84A 0.9500
C85A C86A 1.39(3)
C85A H85A 0.9500
C86A H86A 0.9500

loop_
_geom_hbond_atom_site_label_D
_geom_hbond_atom_site_label_H
_geom_hbond_atom_site_label_A
_geom_hbond_distance_DH
_geom_hbond_distance_HA
_geom_hbond_distance_DA
_geom_hbond_angle_DHA
_geom_hbond_site_symmetry_A
N2 H2 O1A 0.88 1.98 2.85(2) 169.0 .
N3 H3 O2A 0.88 2.02 2.76(2) 140.4 .
N2A H2A O1 0.88 2.17 2.906(19) 141.4 1_545
N3A H3A O2 0.88 2.01 2.877(19) 167.3 1_545

loop_
_geom_torsion_atom_site_label_1
_geom_torsion_atom_site_label_2
_geom_torsion_atom_site_label_3
_geom_torsion_atom_site_label_4
_geom_torsion
C2 N1 C1 C11 -72(2)
C1 N1 C2 C3 -75(2)
C1 N1 C2 C21 163.3(14)
C4 N2 C3 O1 1(2)
C4 N2 C3 C2 174.8(15)
N1 C2 C3 O1 150.6(16)
C21 C2 C3 O1 -87(2)
N1 C2 C3 N2 -23(2)
C21 C2 C3 N2 98.7(18)
C3 N2 C4 C5 -94.3(19)
C6 N3 C5 C4 -77(2)
N2 C4 C5 N3 -172.0(15)
C5 N3 C6 O2 -2(3)
C5 N3 C6 C7 178.0(16)
C8 N4 C7 C6 -80.2(16)
C8 N4 C7 C71 160.5(13)
O2 C6 C7 N4 161.4(15)
N3 C6 C7 N4 -18(2)
O2 C6 C7 C71 -80.3(19)
N3 C6 C7 C71 99.8(19)
C7 N4 C8 C81 -58(2)
N1 C1 C11 C16 -66(2)
N1 C1 C11 C12 113(2)
C16 C11 C12 C13 4(3)
C1 C11 C12 C13 -175.3(18)
C11 C12 C13 C14 -3(3)
C12 C13 C14 C15 3(3)
C13 C14 C15 C16 -3(4)
C12 C11 C16 C15 -3(3)
C1 C11 C16 C15 175.9(17)
C14 C15 C16 C11 3(3)
N1 C2 C21 C22 -65(2)
C3 C2 C21 C22 168.1(17)
C2 C21 C22 C23 155.4(18)
C2 C21 C22 C27 -29(3)
C27 C22 C23 C24 5(3)
C21 C22 C23 C24 -178.7(18)
C22 C23 C24 C25 -3(3)
C23 C24 C25 C26 2(3)
C24 C25 C26 C27 -5(3)
C25 C26 C27 C22 8(3)
C23 C22 C27 C26 -8(3)
C21 C22 C27 C26 176.6(19)
N4 C7 C71 C72 -63(2)
C6 C7 C71 C72 177.9(15)
C7 C71 C72 C73 -59(3)
C7 C71 C72 C77 115.6(19)
C77 C72 C73 C74 -1(3)
C71 C72 C73 C74 174(2)
C72 C73 C74 C75 4(4)
C73 C74 C75 C76 -5(4)
C74 C75 C76 C77 2(3)
C73 C72 C77 C76 -2(3)
C71 C72 C77 C76 -177.0(19)
C75 C76 C77 C72 2(3)
N4 C8 C81 C86 122(2)
N4 C8 C81 C82 -55(3)
C86 C81 C82 C83 1(4)
C8 C81 C82 C83 179(2)
C81 C82 C83 C84 1(4)
C82 C83 C84 C85 -6(4)
C83 C84 C85 C86 8(4)
C82 C81 C86 C85 1(3)
C8 C81 C86 C85 -176(2)
C84 C85 C86 C81 -6(4)
C2A N1A C1A C11A -66(2)
C1A N1A C2A C3A -82.0(19)
C1A N1A C2A C21A 155.4(15)
C4A N2A C3A O1A -2(3)
C4A N2A C3A C2A 173.8(16)
N1A C2A C3A O1A 161.3(17)
C21A C2A C3A O1A -75(2)
N1A C2A C3A N2A -15(2)
C21A C2A C3A N2A 109.2(18)
C3A N2A C4A C5A -103.9(19)
C6A N3A C5A C4A -83(2)
N2A C4A C5A N3A -167.6(16)
C5A N3A C6A O2A -1(3)
C5A N3A C6A C7A -178.9(16)
C8A N4A C7A C71A 164.7(14)
C8A N4A C7A C6A -71.5(17)
O2A C6A C7A N4A 157.5(17)
N3A C6A C7A N4A -24(2)
O2A C6A C7A C71A -78(2)
N3A C6A C7A C71A 100.1(19)
C7A N4A C8A C81A -74.7(19)
N1A C1A C11A C12A 126(2)
N1A C1A C11A C16A -56(2)
C16A C11A C12A C13A 1(3)
C1A C11A C12A C13A 179.4(19)
C11A C12A C13A C14A -3(4)
C12A C13A C14A C15A 6(4)
C13A C14A C15A C16A -6(4)
C14A C15A C16A C11A 4(4)
C12A C11A C16A C15A -1(3)
C1A C11A C16A C15A -179.2(19)
N1A C2A C21A C22A -72(2)
C3A C2A C21A C22A 163.1(17)
C2A C21A C22A C27A -77(2)
C2A C21A C22A C23A 99(2)
C27A C22A C23A C24A -2(3)
C21A C22A C23A C24A -178(2)
C22A C23A C24A C25A 1(4)
C23A C24A C25A C26A 1(4)
C24A C25A C26A C27A -1(4)
C23A C22A C27A C26A 1(3)
C21A C22A C27A C26A 177.5(19)
C25A C26A C27A C22A 0(4)
N4A C7A C71A C72A -59(2)
C6A C7A C71A C72A 174.3(17)
C7A C71A C72A C73A -59(3)
C7A C71A C72A C77A 120(2)
C77A C72A C73A C74A -4(3)
C71A C72A C73A C74A 175(2)
C72A C73A C74A C75A 5(4)
C73A C74A C75A C76A -2(4)
C74A C75A C76A C77A -1(4)
C73A C72A C77A C76A 0(3)
C71A C72A C77A C76A -178(2)
C75A C76A C77A C72A 2(4)
N4A C8A C81A C82A 143(2)
N4A C8A C81A C86A -34(3)
C86A C81A C82A C83A 1(4)
C8A C81A C82A C83A -176(2)
C81A C82A C83A C84A -4(5)
C82A C83A C84A C85A 6(5)
C83A C84A C85A C86A -5(4)
C84A C85A C86A C81A 2(4)
C82A C81A C86A C85A 0(3)
C8A C81A C86A C85A 177(2)
